data_7702135
loop_
_publ_author_name
'Donamar\'ia, Roc\'io'
'Fern\'andez, Eduardo J'
'L\'opez-de-Luzuriaga, Jos\'e M'
'Monge, Miguel'
'Olmos, M. Elena'
'Pascual, David'
'Rodr\'iguez-Castillo, Mar\'ia'

_publ_section_title
;
 New Au(i)-Cu(i) heterometallic complexes: the role of bridging pyridazine
 ligands in the presence of unsupported metallophilic interactions.
;
_journal_issue 33
_journal_name_full 'Dalton transactions (Cambridge, England : 2003)'
_journal_page_first 10941
_journal_page_last 10949
_journal_paper_doi 10.1039/c7dt02229h
_journal_volume 46
_journal_year 2017
_chemical_compound_source 'synthesis as described'
_chemical_formula_moiety 'C40 H16 Au2 Cl20 Cu2 N8, 2 (C H2 Cl2)'
_chemical_formula_sum 'C42 H20 Au2 Cl24 Cu2 N8'
_chemical_formula_weight 2008.47
_space_group_IT_number 14
_space_group_name_Hall '-P 2ybc'
_space_group_name_H-M_alt 'P 1 21/c 1'
_symmetry_cell_setting monoclinic
_symmetry_Int_Tables_number 14
_symmetry_space_group_name_Hall '-P 2ybc'
_symmetry_space_group_name_H-M 'P 1 21/c 1'
_atom_sites_solution_hydrogens geom
_audit_conform_dict_location ftp://ftp.iucr.org/pub/cif_core.dic
_audit_conform_dict_name cif_core.dic
_audit_conform_dict_version 2.4.3
_audit_creation_date 2017-05-18T13:05:46-00:00
_audit_creation_method 'WinGX routine CIF_UPDATE'
_audit_update_record
;
2017-06-01 deposited with the CCDC.
2017-07-24 downloaded from the CCDC.
;
_cell_angle_alpha 90
_cell_angle_beta 114.432(2)
_cell_angle_gamma 90
_cell_formula_units_Z 2
_cell_length_a 17.2696(6)
_cell_length_b 9.3366(4)
_cell_length_c 19.6855(8)
_cell_measurement_reflns_used 6229
_cell_measurement_temperature 100(2)
_cell_measurement_theta_max 27.49
_cell_measurement_theta_min 3.6
_cell_measurement_wavelength 0.71073
_cell_volume 2889.8(2)
_computing_cell_refinement difmap
_computing_data_collection direct
_computing_data_reduction 'HKL Denzo and Scalepack (Otwinowski & Minor 1997)'
_computing_molecular_graphics 'Ortep-3 for Windows (Farrugia, 1997)'
_computing_publication_material 'WinGX publication routines (Farrugia, 1999)'
_computing_structure_refinement 'SHELXL-2014/7 (Sheldrick, 2014)'
_computing_structure_solution 'SHELXS-86 (Sheldrick, 1986)'
_diffrn_ambient_temperature 100(2)
_diffrn_detector 'CCD plate'
_diffrn_detector_area_resol_mean 9
_diffrn_measured_fraction_theta_full 0.996
_diffrn_measured_fraction_theta_max 0.995
_diffrn_measurement_device '95mm CCD camera on \k-goniostat'
_diffrn_measurement_device_type KappaCCD
_diffrn_measurement_method 'CCD rotation images, thick slices'
_diffrn_orient_matrix_type 'by Bruker AXS Collect from scalepack cell'
_diffrn_orient_matrix_UB_11 0.051622
_diffrn_orient_matrix_UB_12 0.035083
_diffrn_orient_matrix_UB_13 0.0433
_diffrn_orient_matrix_UB_21 0.036708
_diffrn_orient_matrix_UB_22 -0.034512
_diffrn_orient_matrix_UB_23 -0.024798
_diffrn_orient_matrix_UB_31 -0.005721
_diffrn_orient_matrix_UB_32 0.09513
_diffrn_orient_matrix_UB_33 -0.024965
_diffrn_radiation_monochromator 'horizonally mounted graphite crystal'
_diffrn_radiation_probe x-ray
_diffrn_radiation_type MoK\a
_diffrn_radiation_wavelength 0.71073
_diffrn_reflns_av_R_equivalents 0.0582
_diffrn_reflns_av_unetI/netI 0.0467
_diffrn_reflns_Laue_measured_fraction_full 0.996
_diffrn_reflns_Laue_measured_fraction_max 0.995
_diffrn_reflns_limit_h_max 22
_diffrn_reflns_limit_h_min -22
_diffrn_reflns_limit_k_max 12
_diffrn_reflns_limit_k_min -12
_diffrn_reflns_limit_l_max 23
_diffrn_reflns_limit_l_min -25
_diffrn_reflns_number 23725
_diffrn_reflns_point_group_measured_fraction_full 0.996
_diffrn_reflns_point_group_measured_fraction_max 0.995
_diffrn_reflns_theta_full 25.242
_diffrn_reflns_theta_max 27.491
_diffrn_reflns_theta_min 0.41
_diffrn_source 'Enraf Nonius FR590'
_diffrn_standards_number 0
_exptl_absorpt_coefficient_mu 6.94
_exptl_absorpt_correction_T_max 0.4996
_exptl_absorpt_correction_T_min 0.4827
_exptl_absorpt_correction_type multi-scan
_exptl_absorpt_process_details Scalepack
_exptl_crystal_colour yellow
_exptl_crystal_density_diffrn 2.308
_exptl_crystal_density_method 'not measured'
_exptl_crystal_description plate
_exptl_crystal_F_000 1904
_exptl_crystal_size_max 0.22
_exptl_crystal_size_mid 0.2
_exptl_crystal_size_min 0.08
_refine_diff_density_max 1.685
_refine_diff_density_min -1.317
_refine_diff_density_rms 0.182
_refine_ls_extinction_method none
_refine_ls_goodness_of_fit_ref 1.016
_refine_ls_hydrogen_treatment constr
_refine_ls_matrix_type full
_refine_ls_number_constraints 0
_refine_ls_number_parameters 352
_refine_ls_number_reflns 6595
_refine_ls_number_restraints 94
_refine_ls_restrained_S_all 1.014
_refine_ls_R_factor_all 0.0538
_refine_ls_R_factor_gt 0.0346
_refine_ls_shift/su_max 0.001
_refine_ls_shift/su_mean 0
_refine_ls_structure_factor_coef Fsqd
_refine_ls_weighting_details 'w=1/[\s^2^(Fo^2^)+(0.0296P)^2^+11.5290P] where P=(Fo^2^+2Fc^2^)/3'
_refine_ls_weighting_scheme calc
_refine_ls_wR_factor_gt 0.0681
_refine_ls_wR_factor_ref 0.0743
_reflns_Friedel_coverage 0
_reflns_number_gt 5315
_reflns_number_total 6595
_reflns_threshold_expression 'I > 2\s(I)'
_cod_data_source_file c7dt02229h2.cif
_cod_data_source_block shelx
_cod_original_sg_symbol_H-M 'P 21/c'
_cod_database_code 7702135

loop_
_symmetry_equiv_pos_as_xyz
'x, y, z'
'-x, y+1/2, -z+1/2'
'-x, -y, -z'
'x, -y-1/2, z-1/2'

loop_
_atom_site_label
_atom_site_type_symbol
_atom_site_fract_x
_atom_site_fract_y
_atom_site_fract_z
_atom_site_U_iso_or_equiv
_atom_site_adp_type
_atom_site_occupancy
_atom_site_site_symmetry_order
_atom_site_calc_flag
_atom_site_refinement_flags_posn
_atom_site_refinement_flags_adp
Au Au 0.56437(2) 0.32435(2) 0.17901(2) 0.01095(6) Uani 1 1 d . .
Cu Cu 0.58882(4) 0.51565(7) 0.07653(3) 0.01498(14) Uani 1 1 d . .
C1 C 0.6932(3) 0.3301(5) 0.2344(3) 0.0118(10) Uani 1 1 d D U
C2 C 0.7464(3) 0.2322(5) 0.2196(3) 0.0131(10) Uani 1 1 d D U
C3 C 0.8347(3) 0.2321(5) 0.2575(3) 0.0147(10) Uani 1 1 d D U
C4 C 0.8741(3) 0.3319(5) 0.3135(3) 0.0181(11) Uani 1 1 d D U
C5 C 0.8246(3) 0.4288(5) 0.3323(3) 0.0177(11) Uani 1 1 d D U
C6 C 0.7367(3) 0.4268(5) 0.2923(3) 0.0138(10) Uani 1 1 d D U
Cl1 Cl 0.69904(8) 0.10277(13) 0.15184(7) 0.0173(3) Uani 1 1 d D .
Cl2 Cl 0.89608(8) 0.11107(14) 0.23456(8) 0.0225(3) Uani 1 1 d D .
Cl3 Cl 0.98402(8) 0.33855(16) 0.35935(8) 0.0272(3) Uani 1 1 d D .
Cl4 Cl 0.87253(9) 0.55010(15) 0.40346(8) 0.0271(3) Uani 1 1 d D .
Cl5 Cl 0.67705(8) 0.55472(13) 0.31422(7) 0.0178(3) Uani 1 1 d D .
C11 C 0.4347(3) 0.3171(5) 0.1271(3) 0.0121(10) Uani 1 1 d D U
C12 C 0.3832(3) 0.4034(5) 0.1495(3) 0.0120(10) Uani 1 1 d D U
C13 C 0.2953(3) 0.4134(5) 0.1109(3) 0.0123(10) Uani 1 1 d D U
C14 C 0.2543(3) 0.3302(5) 0.0476(3) 0.0121(10) Uani 1 1 d D U
C15 C 0.3019(3) 0.2344(5) 0.0258(3) 0.0139(10) Uani 1 1 d D U
C16 C 0.3898(3) 0.2338(5) 0.0637(3) 0.0120(10) Uani 1 1 d D U
Cl6 Cl 0.42953(7) 0.49694(13) 0.23382(7) 0.0162(3) Uani 1 1 d D .
Cl7 Cl 0.23647(7) 0.53025(13) 0.13918(7) 0.0169(3) Uani 1 1 d D .
Cl8 Cl 0.14572(7) 0.34407(13) -0.00381(7) 0.0167(3) Uani 1 1 d D .
Cl9 Cl 0.24903(8) 0.11673(13) -0.04631(7) 0.0176(3) Uani 1 1 d D .
Cl10 Cl 0.44722(8) 0.12061(14) 0.03115(8) 0.0202(3) Uani 1 1 d D .
N21 N 0.5865(3) 0.3850(4) -0.0048(2) 0.0142(9) Uani 1 1 d . U
N22 N 0.5137(3) 0.3758(4) -0.0686(2) 0.0128(9) Uani 1 1 d . U
C23 C 0.5138(3) 0.2974(5) -0.1248(3) 0.0144(10) Uani 1 1 d . U
H23 H 0.4641 0.294 -0.1684 0.017 Uiso 1 1 calc R U
C24 C 0.5835(3) 0.2199(5) -0.1224(3) 0.0177(11) Uani 1 1 d . U
H24 H 0.5809 0.1638 -0.1624 0.021 Uiso 1 1 calc R U
C25 C 0.6561(3) 0.2303(6) -0.0584(3) 0.0194(11) Uani 1 1 d . U
H25 H 0.7051 0.1816 -0.0535 0.023 Uiso 1 1 calc R U
C26 C 0.6552(3) 0.3149(5) -0.0012(3) 0.0173(11) Uani 1 1 d . U
H26 H 0.705 0.3231 0.0421 0.021 Uiso 1 1 calc R U
N31 N 0.7054(3) 0.6009(4) 0.1365(2) 0.0152(9) Uani 1 1 d . U
N32 N 0.7710(3) 0.5264(5) 0.1337(2) 0.0170(9) Uani 1 1 d . U
C33 C 0.8495(3) 0.5679(6) 0.1768(3) 0.0191(11) Uani 1 1 d . U
H33 H 0.8943 0.5176 0.1735 0.023 Uiso 1 1 calc R U
C34 C 0.8692(3) 0.6820(6) 0.2269(3) 0.0215(12) Uani 1 1 d . U
H34 H 0.9252 0.706 0.2573 0.026 Uiso 1 1 calc R U
C35 C 0.8025(3) 0.7564(6) 0.2290(3) 0.0200(11) Uani 1 1 d . U
H35 H 0.811 0.8337 0.2611 0.024 Uiso 1 1 calc R U
C36 C 0.7215(3) 0.7125(5) 0.1813(3) 0.0152(11) Uani 1 1 d . U
H36 H 0.6756 0.7651 0.1808 0.018 Uiso 1 1 calc R U
C41 C 1.0505(3) 0.8068(6) 0.4718(3) 0.0234(12) Uani 1 1 d . .
H41A H 1.0851 0.8654 0.5142 0.028 Uiso 1 1 calc R U
H41B H 1.0161 0.744 0.4873 0.028 Uiso 1 1 calc R U
Cl11 Cl 0.98364(8) 0.91785(15) 0.39865(8) 0.0255(3) Uani 1 1 d . .
Cl12 Cl 1.11701(10) 0.70313(19) 0.44353(10) 0.0419(4) Uani 1 1 d . .

loop_
_atom_site_aniso_label
_atom_site_aniso_U_11
_atom_site_aniso_U_22
_atom_site_aniso_U_33
_atom_site_aniso_U_23
_atom_site_aniso_U_13
_atom_site_aniso_U_12
Au 0.01173(9) 0.00985(9) 0.01225(10) 0.00041(8) 0.00594(7) 0.00071(8)
Cu 0.0143(3) 0.0169(3) 0.0147(3) -0.0023(3) 0.0070(3) 0.0000(2)
C1 0.010(2) 0.010(2) 0.016(3) 0.004(2) 0.007(2) -0.0016(19)
C2 0.016(2) 0.012(2) 0.011(3) 0.001(2) 0.006(2) 0.0012(19)
C3 0.017(2) 0.011(2) 0.018(3) 0.007(2) 0.009(2) 0.006(2)
C4 0.013(2) 0.019(3) 0.022(3) 0.006(2) 0.006(2) 0.001(2)
C5 0.025(3) 0.018(3) 0.010(3) 0.002(2) 0.007(2) -0.003(2)
C6 0.019(2) 0.011(2) 0.016(3) 0.001(2) 0.013(2) 0.002(2)
Cl1 0.0205(6) 0.0140(6) 0.0176(7) -0.0038(5) 0.0080(5) 0.0016(5)
Cl2 0.0185(6) 0.0224(7) 0.0297(8) 0.0032(6) 0.0131(6) 0.0070(5)
Cl3 0.0130(6) 0.0332(8) 0.0299(8) 0.0019(7) 0.0033(6) -0.0015(6)
Cl4 0.0268(7) 0.0284(7) 0.0216(7) -0.0100(6) 0.0056(6) -0.0093(6)
Cl5 0.0220(6) 0.0150(6) 0.0212(7) -0.0064(5) 0.0139(6) -0.0027(5)
C11 0.011(2) 0.010(2) 0.013(2) 0.002(2) 0.0026(19) 0.0016(19)
C12 0.014(2) 0.010(2) 0.014(3) -0.001(2) 0.008(2) -0.0015(19)
C13 0.017(2) 0.011(2) 0.012(3) 0.0014(19) 0.008(2) 0.0045(19)
C14 0.010(2) 0.015(2) 0.012(2) 0.005(2) 0.0049(19) 0.002(2)
C15 0.023(2) 0.010(2) 0.009(2) -0.003(2) 0.007(2) -0.003(2)
C16 0.016(2) 0.010(2) 0.012(3) -0.0014(19) 0.008(2) 0.0011(19)
Cl6 0.0163(6) 0.0191(6) 0.0122(6) -0.0047(5) 0.0048(5) 0.0009(5)
Cl7 0.0159(6) 0.0190(6) 0.0171(6) -0.0031(5) 0.0081(5) 0.0036(5)
Cl8 0.0124(6) 0.0220(6) 0.0139(6) -0.0012(5) 0.0037(5) 0.0005(5)
Cl9 0.0226(6) 0.0157(6) 0.0149(6) -0.0051(5) 0.0081(5) -0.0037(5)
Cl10 0.0216(6) 0.0174(6) 0.0264(7) -0.0074(6) 0.0148(6) 0.0005(5)
N21 0.014(2) 0.014(2) 0.012(2) -0.0008(18) 0.0029(17) -0.0013(17)
N22 0.014(2) 0.015(2) 0.012(2) -0.0012(17) 0.0078(18) -0.0027(17)
C23 0.013(2) 0.014(3) 0.015(3) -0.002(2) 0.004(2) -0.0026(19)
C24 0.022(3) 0.016(2) 0.019(3) -0.003(2) 0.012(2) 0.003(2)
C25 0.019(3) 0.015(2) 0.025(3) 0.000(2) 0.009(2) 0.004(2)
C26 0.014(2) 0.017(3) 0.019(3) 0.002(2) 0.005(2) 0.003(2)
N31 0.016(2) 0.015(2) 0.015(2) 0.0022(18) 0.0066(19) 0.0012(17)
N32 0.015(2) 0.021(2) 0.018(2) 0.0032(19) 0.0097(19) 0.0020(18)
C33 0.016(2) 0.026(3) 0.021(3) 0.000(2) 0.013(2) 0.003(2)
C34 0.018(3) 0.024(3) 0.019(3) 0.002(2) 0.005(2) -0.003(2)
C35 0.027(3) 0.015(3) 0.017(3) -0.001(2) 0.008(2) -0.006(2)
C36 0.017(2) 0.011(2) 0.022(3) 0.004(2) 0.012(2) -0.0013(19)
C41 0.021(3) 0.031(3) 0.020(3) -0.003(3) 0.010(2) -0.002(2)
Cl11 0.0193(7) 0.0287(7) 0.0246(8) 0.0015(6) 0.0051(6) -0.0019(6)
Cl12 0.0315(8) 0.0501(10) 0.0429(10) -0.0050(8) 0.0142(8) 0.0139(7)

loop_
_atom_type_symbol
_atom_type_description
_atom_type_scat_dispersion_real
_atom_type_scat_dispersion_imag
_atom_type_scat_source
C C 0.0033 0.0016 'International Tables Vol C Tables 4.2.6.8 and 6.1.1.4'
H H 0 0 'International Tables Vol C Tables 4.2.6.8 and 6.1.1.4'
N N 0.0061 0.0033 'International Tables Vol C Tables 4.2.6.8 and 6.1.1.4'
Au Au -2.0133 8.8022 'International Tables Vol C Tables 4.2.6.8 and 6.1.1.4'
Cu Cu 0.3201 1.2651 'International Tables Vol C Tables 4.2.6.8 and 6.1.1.4'
Cl Cl 0.1484 0.1585 'International Tables Vol C Tables 4.2.6.8 and 6.1.1.4'

loop_
_geom_angle_atom_site_label_1
_geom_angle_atom_site_label_2
_geom_angle_atom_site_label_3
_geom_angle
_geom_angle_site_symmetry_1
_geom_angle_site_symmetry_3
C1 Au C11 177.87(18) . .
C1 Au Cu 85.03(13) . .
C11 Au Cu 96.83(13) . .
N22 Cu N21 121.67(16) 3_665 .
N22 Cu N31 118.87(17) 3_665 .
N21 Cu N31 113.06(17) . .
N22 Cu Au 89.27(12) 3_665 .
N21 Cu Au 102.97(12) . .
N31 Cu Au 103.64(12) . .
C6 C1 C2 114.2(4) . .
C6 C1 Au 123.5(3) . .
C2 C1 Au 122.3(3) . .
C3 C2 C1 123.6(4) . .
C3 C2 Cl1 118.3(4) . .
C1 C2 Cl1 118.1(4) . .
C4 C3 C2 119.5(4) . .
C4 C3 Cl2 119.6(4) . .
C2 C3 Cl2 120.9(4) . .
C3 C4 C5 119.6(5) . .
C3 C4 Cl3 120.6(4) . .
C5 C4 Cl3 119.8(4) . .
C6 C5 C4 119.1(5) . .
C6 C5 Cl4 120.9(4) . .
C4 C5 Cl4 120.1(4) . .
C5 C6 C1 124.0(4) . .
C5 C6 Cl5 117.9(4) . .
C1 C6 Cl5 118.0(4) . .
C12 C11 C16 114.3(4) . .
C12 C11 Au 122.1(3) . .
C16 C11 Au 123.5(3) . .
C13 C12 C11 123.9(4) . .
C13 C12 Cl6 116.9(3) . .
C11 C12 Cl6 119.0(4) . .
C14 C13 C12 119.3(4) . .
C14 C13 Cl7 119.4(4) . .
C12 C13 Cl7 121.3(4) . .
C13 C14 C15 119.1(4) . .
C13 C14 Cl8 120.7(3) . .
C15 C14 Cl8 120.2(4) . .
C16 C15 C14 119.3(4) . .
C16 C15 Cl9 122.0(4) . .
C14 C15 Cl9 118.7(4) . .
C15 C16 C11 123.8(4) . .
C15 C16 Cl10 117.9(4) . .
C11 C16 Cl10 118.3(4) . .
C26 N21 N22 118.7(4) . .
C26 N21 Cu 122.3(4) . .
N22 N21 Cu 118.8(3) . .
C23 N22 N21 119.0(4) . .
C23 N22 Cu 121.5(3) . 3_665
N21 N22 Cu 119.5(3) . 3_665
N22 C23 C24 124.0(5) . .
N22 C23 H23 118 . .
C24 C23 H23 118 . .
C25 C24 C23 116.5(5) . .
C25 C24 H24 121.7 . .
C23 C24 H24 121.7 . .
C24 C25 C26 118.6(5) . .
C24 C25 H25 120.7 . .
C26 C25 H25 120.7 . .
N21 C26 C25 123.2(5) . .
N21 C26 H26 118.4 . .
C25 C26 H26 118.4 . .
C36 N31 N32 119.1(4) . .
C36 N31 Cu 125.7(3) . .
N32 N31 Cu 114.9(3) . .
C33 N32 N31 118.5(4) . .
N32 C33 C34 124.2(5) . .
N32 C33 H33 117.9 . .
C34 C33 H33 117.9 . .
C35 C34 C33 116.7(5) . .
C35 C34 H34 121.7 . .
C33 C34 H34 121.7 . .
C34 C35 C36 117.3(5) . .
C34 C35 H35 121.4 . .
C36 C35 H35 121.4 . .
N31 C36 C35 124.2(5) . .
N31 C36 H36 117.9 . .
C35 C36 H36 117.9 . .
Cl12 C41 Cl11 111.0(3) . .
Cl12 C41 H41A 109.4 . .
Cl11 C41 H41A 109.4 . .
Cl12 C41 H41B 109.4 . .
Cl11 C41 H41B 109.4 . .
H41A C41 H41B 108 . .

loop_
_geom_bond_atom_site_label_1
_geom_bond_atom_site_label_2
_geom_bond_distance
_geom_bond_site_symmetry_2
Au C1 2.033(5) .
Au C11 2.043(5) .
Au Cu 2.8536(7) .
Cu N22 1.990(4) 3_665
Cu N21 2.000(4) .
Cu N31 2.028(4) .
C1 C6 1.403(6) .
C1 C2 1.409(6) .
C2 C3 1.394(6) .
C2 Cl1 1.734(5) .
C3 C4 1.388(7) .
C3 Cl2 1.732(5) .
C4 C5 1.395(7) .
C4 Cl3 1.733(5) .
C5 C6 1.393(7) .
C5 Cl4 1.724(5) .
C6 Cl5 1.744(5) .
C11 C12 1.401(6) .
C11 C16 1.402(6) .
C12 C13 1.391(6) .
C12 Cl6 1.748(5) .
C13 C14 1.390(6) .
C13 Cl7 1.732(5) .
C14 C15 1.398(6) .
C14 Cl8 1.728(5) .
C15 C16 1.386(6) .
C15 Cl9 1.727(5) .
C16 Cl10 1.742(5) .
N21 C26 1.331(6) .
N21 N22 1.362(6) .
N22 C23 1.327(6) .
N22 Cu 1.990(4) 3_665
C23 C24 1.389(7) .
C23 H23 0.93 .
C24 C25 1.363(7) .
C24 H24 0.93 .
C25 C26 1.382(7) .
C25 H25 0.93 .
C26 H26 0.93 .
N31 C36 1.318(6) .
N31 N32 1.351(6) .
N32 C33 1.325(7) .
C33 C34 1.394(7) .
C33 H33 0.93 .
C34 C35 1.361(7) .
C34 H34 0.93 .
C35 C36 1.386(7) .
C35 H35 0.93 .
C36 H36 0.93 .
C41 Cl12 1.758(6) .
C41 Cl11 1.763(6) .
C41 H41A 0.97 .
C41 H41B 0.97 .
